data_2008954
loop_
_publ_author_name
'Fl\"orke, Ulrich'
'Haupt, Hans-J\"urgen'

_publ_section_title
;Octacarbonyl-1\k^4^<i>C</i>,2\k^4^<i>C</i>-\m-dicyclohexylphosphido-1:2\k^2^<i>P</i>:<i>P</i>-triphenylphosphine-2\k<i>P</i>-silverdirhenium(2
 <i>Re</i>---<i>Ag</i>)
;
_journal_issue 9
_journal_name_full 'Acta Crystallographica Section C'
_journal_page_first IUC9900106
_journal_paper_doi 10.1107/S010827019909890X
_journal_volume 55
_journal_year 1999
_chemical_formula_iupac '[Re2 Ag1 (C12 H22 P1) (C18 H15 P1) (C1 O1)8]'
_chemical_formula_moiety 'C38 H37 Ag1 O8 P2 Re2'
_chemical_formula_sum 'C38 H37 Ag O8 P2 Re2'
_chemical_formula_weight 1163.89
_chemical_name_systematic
;
Octacarbonyl-\m-dicyclohexylphosphido-dirhenium-silver-triphenylphosphane
;
_space_group_IT_number 14
_symmetry_cell_setting monoclinic
_symmetry_space_group_name_Hall '-P 2yn'
_symmetry_space_group_name_H-M 'P 1 21/n 1'
_audit_creation_method SHELXL-97
_cell_angle_alpha 90.00
_cell_angle_beta 100.170(10)
_cell_angle_gamma 90.00
_cell_formula_units_Z 4
_cell_length_a 11.078(2)
_cell_length_b 12.869(2)
_cell_length_c 28.770(5)
_cell_measurement_reflns_used 35
_cell_measurement_temperature 203(2)
_cell_measurement_theta_max 45.499
_cell_measurement_theta_min 15.748
_cell_volume 4037.1(12)
_computing_cell_refinement XSCANS
_computing_data_collection 'XSCANS (Siemens, 1994)'
_computing_data_reduction XSCANS
_computing_molecular_graphics SHELXTL
_computing_publication_material SHELXTL
_computing_structure_refinement SHELXTL
_computing_structure_solution 'SHELXTL (Sheldrick, 1995)'
_diffrn_ambient_temperature 203(2)
_diffrn_measured_fraction_theta_full 0.999
_diffrn_measured_fraction_theta_max 0.999
_diffrn_measurement_device 'Siemens P4'
_diffrn_measurement_method \w
_diffrn_radiation_monochromator graphite
_diffrn_radiation_source 'fine-focus sealed tube'
_diffrn_radiation_type MoK\a
_diffrn_radiation_wavelength 0.71073
_diffrn_reflns_av_R_equivalents 0.0370
_diffrn_reflns_av_sigmaI/netI 0.0723
_diffrn_reflns_limit_h_max 14
_diffrn_reflns_limit_h_min -1
_diffrn_reflns_limit_k_max 1
_diffrn_reflns_limit_k_min -16
_diffrn_reflns_limit_l_max 37
_diffrn_reflns_limit_l_min -37
_diffrn_reflns_number 11625
_diffrn_reflns_theta_full 27.50
_diffrn_reflns_theta_max 27.50
_diffrn_reflns_theta_min 2.14
_diffrn_standards_decay_% 4
_diffrn_standards_interval_count 397
_diffrn_standards_number 3
_exptl_absorpt_coefficient_mu 6.589
_exptl_absorpt_correction_T_max 0.326
_exptl_absorpt_correction_T_min 0.105
_exptl_absorpt_correction_type psi-scan
_exptl_absorpt_process_details '(XPREP; Bruker, 1997)'
_exptl_crystal_colour colorless
_exptl_crystal_density_diffrn 1.915
_exptl_crystal_density_method 'not measured'
_exptl_crystal_description block
_exptl_crystal_F_000 2224
_exptl_crystal_size_max 0.52
_exptl_crystal_size_mid 0.32
_exptl_crystal_size_min 0.17
_refine_diff_density_max 0.97
_refine_diff_density_min -0.87
_refine_ls_extinction_coef 0.00068(3)
_refine_ls_extinction_method SHELXL
_refine_ls_goodness_of_fit_ref 1.165
_refine_ls_hydrogen_treatment constr
_refine_ls_matrix_type full
_refine_ls_number_parameters 461
_refine_ls_number_reflns 9265
_refine_ls_number_restraints 765
_refine_ls_restrained_S_all 1.130
_refine_ls_R_factor_all 0.086
_refine_ls_R_factor_gt 0.048
_refine_ls_shift/su_max 0.001
_refine_ls_shift/su_mean 0.000
_refine_ls_structure_factor_coef Fsqd
_refine_ls_weighting_details 'calc w = 1/[\s^2^(Fo^2^)+(0.0175P)^2^+4.5283P] where P = (Fo^2^+2Fc^2^)/3'
_refine_ls_weighting_scheme calc
_refine_ls_wR_factor_ref 0.077
_reflns_number_gt 6526
_reflns_number_total 9265
_reflns_threshold_expression I>2\s(I)
_cod_data_source_file qa0152.cif
_cod_data_source_block 1
_cod_depositor_comments
;
The following automatic conversions were performed:
'_symmetry_cell_setting' value 'Monoclinic' changed to 'monoclinic'
according to '/home/saulius/struct/CIF-dictionaries/cif_core.dic'
dictionary named 'cif_core.dic' version 2.4.1 from 2010-06-29.

Automatic conversion script
Id: cif_fix_enum 1527 2010-12-29 10:47:43Z saulius 
;
_cod_original_sg_symbol_H-M 'P 21/n'
_cod_database_code 2008954

loop_
_symmetry_equiv_pos_as_xyz
'x, y, z'
'-x+1/2, y+1/2, -z+1/2'
'-x, -y, -z'
'x-1/2, -y-1/2, z-1/2'

loop_
_atom_site_label
_atom_site_fract_x
_atom_site_fract_y
_atom_site_fract_z
_atom_site_U_iso_or_equiv
_atom_site_adp_type
_atom_site_calc_flag
_atom_site_refinement_flags
_atom_site_occupancy
_atom_site_disorder_assembly
_atom_site_disorder_group
_atom_site_type_symbol
Re1 0.44357(3) 1.17647(2) -0.176356(10) 0.02989(9) Uani d U 1 . . Re
Re2 0.54372(3) 1.03292(2) -0.087817(9) 0.02477(8) Uani d U 1 . . Re
Ag1 0.61559(5) 1.24077(4) -0.098593(19) 0.03197(14) Uani d U 1 . . Ag
P1 0.40523(17) 0.99306(14) -0.16142(6) 0.0272(4) Uani d U 1 . . P
P2 0.77629(18) 1.35412(15) -0.05870(7) 0.0324(5) Uani d U 1 . . P
O1 0.3007(5) 1.1634(5) -0.27750(19) 0.0562(17) Uani d U 1 . . O
C1 0.3524(7) 1.1700(6) -0.2393(3) 0.0404(19) Uani d U 1 . . C
O2 0.6870(6) 1.1357(6) -0.2137(2) 0.077(2) Uani d U 1 . . O
C2 0.5969(8) 1.1485(7) -0.1996(3) 0.046(2) Uani d U 1 . . C
O3 0.2161(6) 1.2389(5) -0.1320(2) 0.0628(18) Uani d U 1 . . O
C3 0.2988(8) 1.2128(6) -0.1476(3) 0.0397(18) Uani d U 1 . . C
O4 0.4854(7) 1.4147(5) -0.1833(2) 0.085(2) Uani d U 1 . . O
C4 0.4797(9) 1.3263(7) -0.1798(3) 0.058(2) Uani d U 1 . . C
O5 0.3205(5) 1.1144(5) -0.04549(18) 0.0489(15) Uani d U 1 . . O
C5 0.4025(7) 1.0824(6) -0.0612(2) 0.0326(16) Uani d U 1 . . C
O6 0.7119(5) 1.1041(4) 0.00476(17) 0.0472(15) Uani d U 1 . . O
C6 0.6506(7) 1.0826(5) -0.0303(2) 0.0320(16) Uani d U 1 . . C
O7 0.5325(5) 0.8118(4) -0.04813(19) 0.0542(16) Uani d U 1 . . O
C7 0.5359(7) 0.8947(6) -0.0621(2) 0.0403(19) Uani d U 1 . . C
O8 0.7786(5) 0.9809(5) -0.1290(2) 0.0664(19) Uani d U 1 . . O
C8 0.6912(7) 0.9995(6) -0.1153(3) 0.0377(17) Uani d U 1 . . C
C11 0.4459(8) 0.8884(6) -0.2005(2) 0.049(2) Uani d DU 1 . . C
H11 0.3644 0.8625 -0.2158 0.058 Uiso calc R 1 . . H
C12 0.5024(8) 0.7932(6) -0.1742(3) 0.062(2) Uani d DU 1 . . C
H12A 0.5809 0.8127 -0.1548 0.074 Uiso calc R 1 . . H
H12B 0.4483 0.7691 -0.1529 0.074 Uiso calc R 1 . . H
C13 0.5237(10) 0.7052(7) -0.2062(4) 0.086(3) Uani d DU 1 . . C
H13A 0.5748 0.6524 -0.1876 0.104 Uiso calc R 1 . . H
H13B 0.4448 0.6731 -0.2192 0.104 Uiso calc R 1 . . H
C14 0.5831(11) 0.7387(8) -0.2448(4) 0.109(4) Uani d DU 1 . . C
H14A 0.5850 0.6799 -0.2663 0.130 Uiso calc R 1 . . H
H14B 0.6682 0.7572 -0.2318 0.130 Uiso calc R 1 . . H
C15 0.5239(10) 0.8293(7) -0.2729(3) 0.084(3) Uani d DU 1 . . C
H15A 0.4459 0.8071 -0.2918 0.101 Uiso calc R 1 . . H
H15B 0.5772 0.8533 -0.2945 0.101 Uiso calc R 1 . . H
C16 0.5006(12) 0.9189(7) -0.2408(3) 0.106(4) Uani d DU 1 . . C
H16A 0.5787 0.9538 -0.2292 0.127 Uiso calc R 1 . . H
H16B 0.4465 0.9694 -0.2596 0.127 Uiso calc R 1 . . H
C21 0.2444(6) 0.9637(5) -0.1558(2) 0.0335(16) Uani d DU 1 . . C
H21 0.2229 1.0156 -0.1332 0.040 Uiso calc R 1 . . H
C22 0.1526(6) 0.9801(6) -0.2010(3) 0.045(2) Uani d DU 1 . . C
H22A 0.1706 0.9317 -0.2252 0.054 Uiso calc R 1 . . H
H22B 0.1606 1.0510 -0.2125 0.054 Uiso calc R 1 . . H
C23 0.0220(6) 0.9629(7) -0.1932(3) 0.055(2) Uani d DU 1 . . C
H23A 0.0008 1.0168 -0.1719 0.066 Uiso calc R 1 . . H
H23B -0.0342 0.9696 -0.2234 0.066 Uiso calc R 1 . . H
C24 0.0052(7) 0.8580(6) -0.1725(3) 0.052(2) Uani d DU 1 . . C
H24A 0.0171 0.8040 -0.1952 0.062 Uiso calc R 1 . . H
H24B -0.0786 0.8520 -0.1662 0.062 Uiso calc R 1 . . H
C25 0.0956(7) 0.8419(7) -0.1270(3) 0.053(2) Uani d DU 1 . . C
H25A 0.0869 0.7711 -0.1154 0.063 Uiso calc R 1 . . H
H25B 0.0768 0.8904 -0.1030 0.063 Uiso calc R 1 . . H
C26 0.2275(6) 0.8586(6) -0.1339(3) 0.0404(19) Uani d DU 1 . . C
H26A 0.2824 0.8536 -0.1033 0.048 Uiso calc R 1 . . H
H26B 0.2502 0.8038 -0.1544 0.048 Uiso calc R 1 . . H
C31 0.7281(6) 1.4343(6) -0.0131(3) 0.0356(17) Uani d DU 1 . . C
C32 0.6614(7) 1.3866(7) 0.0184(3) 0.050(2) Uani d DU 1 . . C
H32 0.6466 1.3147 0.0167 0.060 Uiso calc R 1 . . H
C33 0.6185(8) 1.4448(7) 0.0513(3) 0.063(3) Uani d DU 1 . . C
H33 0.5734 1.4123 0.0720 0.076 Uiso calc R 1 . . H
C34 0.6389(9) 1.5482(8) 0.0551(3) 0.064(3) Uani d DU 1 . . C
H34 0.6096 1.5865 0.0786 0.077 Uiso calc R 1 . . H
C35 0.7018(8) 1.5968(7) 0.0248(3) 0.061(2) Uani d DU 1 . . C
H35 0.7139 1.6691 0.0268 0.074 Uiso calc R 1 . . H
C36 0.7483(7) 1.5395(6) -0.0091(3) 0.0455(19) Uani d DU 1 . . C
H36 0.7939 1.5730 -0.0294 0.055 Uiso calc R 1 . . H
C41 0.8483(7) 1.4415(5) -0.0956(2) 0.0349(16) Uani d DU 1 . . C
C42 0.9727(7) 1.4540(6) -0.0905(3) 0.046(2) Uani d DU 1 . . C
H42 1.0246 1.4176 -0.0666 0.055 Uiso calc R 1 . . H
C43 1.0226(8) 1.5194(7) -0.1201(3) 0.058(2) Uani d DU 1 . . C
H43 1.1082 1.5269 -0.1163 0.070 Uiso calc R 1 . . H
C44 0.9504(10) 1.5723(7) -0.1541(3) 0.063(3) Uani d DU 1 . . C
H44 0.9852 1.6175 -0.1737 0.076 Uiso calc R 1 . . H
C45 0.8268(10) 1.5608(8) -0.1603(3) 0.071(3) Uani d DU 1 . . C
H45 0.7761 1.5977 -0.1844 0.086 Uiso calc R 1 . . H
C46 0.7762(8) 1.4958(6) -0.1317(3) 0.058(2) Uani d DU 1 . . C
H46 0.6906 1.4877 -0.1366 0.069 Uiso calc R 1 . . H
C51 0.9020(6) 1.2746(6) -0.0293(2) 0.0313(16) Uani d DU 1 . . C
C52 0.9654(6) 1.2943(6) 0.0154(2) 0.0355(17) Uani d DU 1 . . C
H52 0.9436 1.3517 0.0324 0.043 Uiso calc R 1 . . H
C53 1.0615(7) 1.2305(7) 0.0357(3) 0.049(2) Uani d DU 1 . . C
H53 1.1023 1.2438 0.0667 0.059 Uiso calc R 1 . . H
C54 1.0970(8) 1.1487(7) 0.0112(3) 0.056(2) Uani d DU 1 . . C
H54 1.1633 1.1068 0.0248 0.067 Uiso calc R 1 . . H
C55 1.0353(8) 1.1281(7) -0.0334(3) 0.059(2) Uani d DU 1 . . C
H55 1.0593 1.0717 -0.0504 0.071 Uiso calc R 1 . . H
C56 0.9379(7) 1.1900(6) -0.0535(3) 0.048(2) Uani d DU 1 . . C
H56 0.8955 1.1746 -0.0840 0.058 Uiso calc R 1 . . H

loop_
_atom_site_aniso_label
_atom_site_aniso_U_11
_atom_site_aniso_U_22
_atom_site_aniso_U_33
_atom_site_aniso_U_12
_atom_site_aniso_U_13
_atom_site_aniso_U_23
Re1 0.03397(18) 0.02579(15) 0.02803(15) -0.00534(15) 0.00033(13) 0.00434(13)
Re2 0.02610(16) 0.02228(14) 0.02545(14) -0.00191(14) 0.00322(11) 0.00123(13)
Ag1 0.0325(3) 0.0261(3) 0.0354(3) -0.0083(3) 0.0007(3) -0.0002(2)
P1 0.0288(10) 0.0236(9) 0.0290(9) -0.0034(8) 0.0047(8) -0.0003(8)
P2 0.0302(11) 0.0266(10) 0.0399(11) -0.0082(9) 0.0044(9) -0.0024(8)
O1 0.056(4) 0.065(4) 0.043(3) -0.002(3) -0.006(3) 0.014(3)
C1 0.050(5) 0.036(4) 0.033(3) -0.006(4) 0.003(3) 0.008(3)
O2 0.049(4) 0.107(6) 0.081(5) -0.022(4) 0.032(4) 0.005(4)
C2 0.044(4) 0.064(6) 0.029(4) -0.024(4) 0.004(3) -0.001(4)
O3 0.063(4) 0.059(4) 0.068(4) 0.026(4) 0.017(3) -0.002(3)
C3 0.047(4) 0.035(4) 0.034(4) 0.005(4) -0.001(3) -0.007(3)
O4 0.123(6) 0.031(3) 0.082(5) -0.016(4) -0.031(4) 0.020(3)
C4 0.081(7) 0.038(4) 0.046(5) -0.021(4) -0.016(4) 0.016(4)
O5 0.040(3) 0.066(4) 0.042(3) 0.014(3) 0.012(3) -0.001(3)
C5 0.040(4) 0.034(4) 0.020(3) -0.003(3) -0.004(3) 0.003(3)
O6 0.050(4) 0.056(4) 0.031(3) -0.018(3) -0.005(3) 0.001(3)
C6 0.037(4) 0.026(4) 0.032(3) 0.000(3) 0.003(3) 0.002(3)
O7 0.074(4) 0.029(3) 0.054(4) -0.004(3) -0.002(3) 0.013(3)
C7 0.055(5) 0.033(4) 0.031(4) -0.007(4) 0.001(4) 0.005(3)
O8 0.046(4) 0.085(5) 0.074(4) 0.011(4) 0.026(3) -0.016(4)
C8 0.036(4) 0.036(4) 0.039(4) 0.002(3) 0.002(3) -0.006(3)
C11 0.077(6) 0.039(4) 0.030(4) 0.015(4) 0.008(4) -0.010(3)
C12 0.053(6) 0.037(5) 0.097(7) 0.008(4) 0.017(5) -0.002(4)
C13 0.098(9) 0.049(6) 0.111(8) 0.016(6) 0.015(7) -0.019(5)
C14 0.120(10) 0.054(6) 0.175(11) 0.021(7) 0.091(8) -0.018(7)
C15 0.119(9) 0.071(7) 0.075(7) 0.001(7) 0.052(6) -0.032(5)
C16 0.191(12) 0.048(6) 0.109(8) 0.014(7) 0.110(8) -0.008(5)
C21 0.032(3) 0.032(4) 0.038(4) -0.007(3) 0.009(3) -0.003(3)
C22 0.029(4) 0.049(5) 0.054(5) -0.009(4) 0.000(3) 0.009(4)
C23 0.032(4) 0.065(5) 0.066(6) -0.009(5) 0.007(4) -0.003(5)
C24 0.038(4) 0.043(5) 0.080(6) -0.010(4) 0.028(4) -0.017(4)
C25 0.059(5) 0.047(5) 0.059(5) -0.022(4) 0.029(4) -0.009(4)
C26 0.046(4) 0.038(4) 0.040(4) -0.007(4) 0.013(4) 0.003(3)
C31 0.026(4) 0.034(4) 0.045(4) -0.005(3) 0.003(3) -0.008(3)
C32 0.050(5) 0.046(5) 0.061(5) 0.001(4) 0.027(4) -0.009(4)
C33 0.057(6) 0.063(6) 0.078(6) -0.006(5) 0.035(5) -0.018(5)
C34 0.063(6) 0.062(6) 0.069(6) 0.014(5) 0.019(5) -0.023(5)
C35 0.062(6) 0.038(5) 0.084(7) 0.006(5) 0.012(5) -0.016(4)
C36 0.045(5) 0.034(4) 0.058(5) -0.003(4) 0.011(4) -0.004(4)
C41 0.040(4) 0.024(4) 0.041(4) -0.006(3) 0.007(3) -0.005(3)
C42 0.042(4) 0.050(5) 0.044(4) -0.022(4) 0.005(4) 0.000(4)
C43 0.056(5) 0.058(6) 0.064(6) -0.028(5) 0.020(4) 0.000(4)
C44 0.088(6) 0.050(6) 0.055(5) -0.027(5) 0.020(5) 0.003(4)
C45 0.079(6) 0.061(6) 0.075(7) -0.002(6) 0.017(6) 0.033(5)
C46 0.050(5) 0.049(6) 0.072(6) -0.002(4) 0.005(4) 0.026(4)
C51 0.025(4) 0.031(4) 0.037(4) -0.010(3) 0.005(3) 0.002(3)
C52 0.035(4) 0.039(4) 0.036(4) -0.003(3) 0.014(3) 0.007(3)
C53 0.037(5) 0.067(6) 0.041(4) 0.001(4) 0.004(4) 0.014(4)
C54 0.038(5) 0.054(6) 0.079(6) 0.008(4) 0.022(4) 0.020(5)
C55 0.038(5) 0.051(5) 0.092(6) 0.005(4) 0.022(5) -0.013(5)
C56 0.041(5) 0.040(5) 0.064(5) -0.007(4) 0.011(4) -0.015(4)

loop_
_atom_type_symbol
_atom_type_description
_atom_type_scat_dispersion_real
_atom_type_scat_dispersion_imag
_atom_type_scat_source
C C 0.0033 0.0016 'International Tables Vol C Tables 4.2.6.8 and 6.1.1.4'
H H 0.0000 0.0000 'International Tables Vol C Tables 4.2.6.8 and 6.1.1.4'
O O 0.0106 0.0060 'International Tables Vol C Tables 4.2.6.8 and 6.1.1.4'
P P 0.1023 0.0942 'International Tables Vol C Tables 4.2.6.8 and 6.1.1.4'
Re Re -1.0185 7.2310 'International Tables Vol C Tables 4.2.6.8 and 6.1.1.4'
Ag Ag -0.8971 1.1015 'International Tables Vol C Tables 4.2.6.8 and 6.1.1.4'

loop_
_geom_angle_atom_site_label_1
_geom_angle_atom_site_label_2
_geom_angle_atom_site_label_3
_geom_angle
C1 Re1 C2 90.8(3)
C1 Re1 C4 94.2(3)
C2 Re1 C4 88.1(4)
C1 Re1 C3 94.2(3)
C2 Re1 C3 174.2(3)
C4 Re1 C3 88.7(4)
C1 Re1 P1 92.6(2)
C2 Re1 P1 94.0(3)
C4 Re1 P1 172.9(2)
C3 Re1 P1 88.6(2)
C1 Re1 Ag1 160.3(2)
C2 Re1 Ag1 79.5(2)
C4 Re1 Ag1 68.7(2)
C3 Re1 Ag1 94.8(2)
P1 Re1 Ag1 105.05(4)
C1 Re1 Re2 141.6(2)
C2 Re1 Re2 88.0(2)
C4 Re1 Re2 124.2(2)
C3 Re1 Re2 89.8(2)
P1 Re1 Re2 49.24(4)
Ag1 Re1 Re2 55.906(16)
C7 Re2 C6 92.2(3)
C7 Re2 C5 93.2(3)
C6 Re2 C5 88.3(3)
C7 Re2 C8 92.8(3)
C6 Re2 C8 89.4(3)
C5 Re2 C8 173.6(3)
C7 Re2 P1 94.3(2)
C6 Re2 P1 173.1(2)
C5 Re2 P1 89.11(19)
C8 Re2 P1 92.5(2)
C7 Re2 Ag1 161.0(2)
C6 Re2 Ag1 69.2(2)
C5 Re2 Ag1 89.7(2)
C8 Re2 Ag1 83.9(2)
P1 Re2 Ag1 104.49(5)
C7 Re2 Re1 143.8(2)
C6 Re2 Re1 123.9(2)
C5 Re2 Re1 86.26(19)
C8 Re2 Re1 90.1(2)
P1 Re2 Re1 49.51(4)
Ag1 Re2 Re1 55.081(14)
P2 Ag1 Re1 153.58(5)
P2 Ag1 Re2 135.63(5)
Re1 Ag1 Re2 69.013(15)
C21 P1 C11 104.1(4)
C21 P1 Re2 115.7(2)
C11 P1 Re2 119.6(3)
C21 P1 Re1 114.2(2)
C11 P1 Re1 121.6(3)
Re2 P1 Re1 81.25(6)
C51 P2 C31 106.4(3)
C51 P2 C41 103.9(3)
C31 P2 C41 106.5(3)
C51 P2 Ag1 108.7(2)
C31 P2 Ag1 113.4(2)
C41 P2 Ag1 117.0(2)
O1 C1 Re1 177.5(8)
O2 C2 Re1 177.6(8)
O3 C3 Re1 176.3(7)
O4 C4 Re1 171.6(9)
O5 C5 Re2 178.1(7)
O6 C6 Re2 174.6(6)
O7 C7 Re2 177.8(7)
O8 C8 Re2 176.8(7)
C16 C11 C12 115.0(7)
C16 C11 P1 117.8(6)
C12 C11 P1 114.0(5)
C13 C12 C11 113.5(7)
C14 C13 C12 112.7(8)
C13 C14 C15 115.4(9)
C14 C15 C16 111.5(8)
C11 C16 C15 114.6(7)
C22 C21 C26 111.5(6)
C22 C21 P1 113.9(5)
C26 C21 P1 114.1(5)
C21 C22 C23 111.4(6)
C24 C23 C22 112.2(7)
C23 C24 C25 110.9(6)
C24 C25 C26 111.7(6)
C21 C26 C25 111.8(6)
C36 C31 C32 118.1(8)
C36 C31 P2 123.7(7)
C32 C31 P2 118.1(6)
C33 C32 C31 119.8(9)
C34 C33 C32 121.7(10)
C33 C34 C35 120.0(9)
C34 C35 C36 120.0(9)
C31 C36 C35 120.4(8)
C42 C41 C46 117.3(8)
C42 C41 P2 123.0(6)
C46 C41 P2 119.7(6)
C41 C42 C43 120.6(8)
C44 C43 C42 120.6(9)
C43 C44 C45 120.2(9)
C44 C45 C46 120.0(9)
C45 C46 C41 121.3(9)
C52 C51 C56 118.0(7)
C52 C51 P2 123.7(6)
C56 C51 P2 118.3(6)
C51 C52 C53 120.7(8)
C54 C53 C52 120.6(8)
C53 C54 C55 119.6(8)
C54 C55 C56 120.2(9)
C55 C56 C51 120.9(8)

loop_
_geom_bond_atom_site_label_1
_geom_bond_atom_site_label_2
_geom_bond_site_symmetry_2
_geom_bond_distance
_geom_bond_publ_flag
Re1 C1 . 1.913(7) ?
Re1 C2 . 1.965(9) ?
Re1 C4 . 1.975(9) ?
Re1 C3 . 1.985(9) ?
Re1 P1 . 2.4495(18) ?
Re1 Ag1 . 2.7957(7) ?
Re1 Re2 . 3.1834(6) ?
Re2 C7 . 1.934(8) ?
Re2 C6 . 1.964(7) ?
Re2 C5 . 1.965(8) ?
Re2 C8 . 1.985(8) ?
Re2 P1 . 2.4398(18) ?
Re2 Ag1 . 2.8235(7) ?
Ag1 P2 . 2.4274(19) ?
P1 C21 . 1.856(7) ?
P1 C11 . 1.860(7) ?
P2 C51 . 1.812(7) ?
P2 C31 . 1.820(8) ?
P2 C41 . 1.825(8) ?
O1 C1 . 1.150(8) ?
O2 C2 . 1.153(9) ?
O3 C3 . 1.141(9) ?
O4 C4 . 1.146(9) ?
O5 C5 . 1.160(8) ?
O6 C6 . 1.146(7) ?
O7 C7 . 1.143(8) ?
O8 C8 . 1.132(9) ?
C11 C16 . 1.454(9) ?
C11 C12 . 1.517(9) ?
C12 C13 . 1.503(9) ?
C13 C14 . 1.453(10) ?
C14 C15 . 1.501(10) ?
C15 C16 . 1.526(9) ?
C21 C22 . 1.517(8) ?
C21 C26 . 1.517(8) ?
C22 C23 . 1.519(8) ?
C23 C24 . 1.500(9) ?
C24 C25 . 1.516(9) ?
C25 C26 . 1.525(8) ?
C31 C36 . 1.374(10) ?
C31 C32 . 1.409(10) ?
C32 C33 . 1.357(11) ?
C33 C34 . 1.351(13) ?
C34 C35 . 1.360(12) ?
C35 C36 . 1.393(11) ?
C41 C42 . 1.369(10) ?
C41 C46 . 1.383(10) ?
C42 C43 . 1.381(10) ?
C43 C44 . 1.334(12) ?
C44 C45 . 1.358(12) ?
C45 C46 . 1.362(11) ?
C51 C52 . 1.376(9) ?
C51 C56 . 1.388(10) ?
C52 C53 . 1.389(10) ?
C53 C54 . 1.362(11) ?
C54 C55 . 1.370(11) ?
C55 C56 . 1.383(11) ?
